data_2209260
loop_
_publ_author_name
'Avila, Vanessa'
'Benson, Ronald E.'
'Broker, Grant A.'
'Daniels, Lee M.'
'Tiekink, Edward R. T.'

_publ_section_title
<i>catena</i>-Poly[[bis(<i>N</i>,<i>N</i>-diethyldithiocarbamato-\k^2^<i>S</i>,<i>S</i>')cadmium(II)]-\m-<i>trans</i>-1,2-di-4-pyridylethane-\k^2^<i>N</i>:<i>N</i>']
_journal_coeditor_code LH2082
_journal_issue 6
_journal_name_full 'Acta Crystallographica Section E'
_journal_page_first m1425
_journal_page_last m1427
_journal_paper_doi 10.1107/S1600536806018770
_journal_volume 62
_journal_year 2006
_chemical_formula_iupac '[Cd (C5 H10 N S2)2 (C12 H12 N2)]'
_chemical_formula_moiety 'C22 H32 Cd N4 S4'
_chemical_formula_sum 'C22 H32 Cd N4 S4'
_chemical_formula_weight 593.16
_chemical_name_systematic
;
catena-Poly[[bis(N,N-diethyldithiocarbamato-\k^2^S,S')cadmium(II)]-\m-
trans-1,2-di-4-pyridylethane-\k^2^N:N']
;
_space_group_IT_number 14
_symmetry_cell_setting monoclinic
_symmetry_space_group_name_Hall '-P 2ybc'
_symmetry_space_group_name_H-M 'P 1 21/c 1'
_atom_sites_solution_hydrogens geom
_atom_sites_solution_primary direct
_atom_sites_solution_secondary difmap
_audit_creation_method SHELXL-97
_cell_angle_alpha 90
_cell_angle_beta 96.731(4)
_cell_angle_gamma 90
_cell_formula_units_Z 8
_cell_length_a 9.7686(8)
_cell_length_b 28.475(2)
_cell_length_c 18.9966(18)
_cell_measurement_reflns_used 13725
_cell_measurement_temperature 113(2)
_cell_measurement_theta_max 27.5
_cell_measurement_theta_min 1.3
_cell_volume 5247.7(8)
_computing_cell_refinement 'PROCESS-AUTO (Rigaku, 1998)'
_computing_data_collection 'SCXmini (Rigaku, 2006)'
_computing_data_reduction PROCESS-AUTO
_computing_molecular_graphics 'ORTEPII (Johnson, 1976) and DIAMOND (Crystal Impact, 2006)'
_computing_publication_material SHELXL97
_computing_structure_refinement 'SHELXL97 (Sheldrick, 1997)'
_computing_structure_solution 'SHELXS97 (Sheldrick, 1990)'
_diffrn_ambient_temperature 113(2)
_diffrn_detector_area_resol_mean 13.66
_diffrn_measured_fraction_theta_full 0.992
_diffrn_measured_fraction_theta_max 0.992
_diffrn_measurement_device_type 'Rigaku SCXmini'
_diffrn_measurement_method \w
_diffrn_radiation_monochromator graphite
_diffrn_radiation_source 'fine-focus sealed tube'
_diffrn_radiation_type MoK\a
_diffrn_radiation_wavelength 0.71070
_diffrn_reflns_av_R_equivalents 0.075
_diffrn_reflns_av_sigmaI/netI 0.053
_diffrn_reflns_limit_h_max 12
_diffrn_reflns_limit_h_min -12
_diffrn_reflns_limit_k_max 36
_diffrn_reflns_limit_k_min -36
_diffrn_reflns_limit_l_max 24
_diffrn_reflns_limit_l_min -24
_diffrn_reflns_number 50346
_diffrn_reflns_theta_full 27.5
_diffrn_reflns_theta_max 27.5
_diffrn_reflns_theta_min 1.3
_diffrn_standards_decay_% 0
_diffrn_standards_number 0
_exptl_absorpt_coefficient_mu 1.168
_exptl_absorpt_correction_T_max 0.826
_exptl_absorpt_correction_T_min 0.593
_exptl_absorpt_correction_type numerical
_exptl_absorpt_process_details '(ABSCOR; Higashi, 1995)'
_exptl_crystal_colour colorless
_exptl_crystal_density_diffrn 1.502
_exptl_crystal_density_method 'not measured'
_exptl_crystal_description 'block '
_exptl_crystal_F_000 2432
_exptl_crystal_size_max 0.50
_exptl_crystal_size_mid 0.47
_exptl_crystal_size_min 0.17
_refine_diff_density_max 0.82
_refine_diff_density_min -0.79
_refine_ls_extinction_coef 0.00013(3)
_refine_ls_extinction_expression Fc^*^=kFc[1+0.001xFc^2^\l^3^/sin(2\q)]^-1/4^
_refine_ls_extinction_method SHELXL97
_refine_ls_goodness_of_fit_ref 1.25
_refine_ls_hydrogen_treatment constr
_refine_ls_matrix_type full
_refine_ls_number_parameters 560
_refine_ls_number_reflns 11980
_refine_ls_number_restraints 0
_refine_ls_restrained_S_all 1.25
_refine_ls_R_factor_all 0.059
_refine_ls_R_factor_gt 0.050
_refine_ls_shift/su_max 0.001
_refine_ls_shift/su_mean 0.000
_refine_ls_structure_factor_coef Fsqd
_refine_ls_weighting_details 'calc w=1/[\s^2^(Fo^2^)+(0.0273P)^2^+11.7964P] where P=(Fo^2^+2Fc^2^)/3'
_refine_ls_weighting_scheme calc
_refine_ls_wR_factor_gt 0.120
_refine_ls_wR_factor_ref 0.125
_reflns_number_gt 10413
_reflns_number_total 11980
_reflns_threshold_expression I>2\s(I)
_cod_data_source_file lh2082.cif
_cod_data_source_block I
_cod_original_sg_symbol_H-M 'P 21/c'
_cod_database_code 2209260
_cod_database_fobs_code 2209260

loop_
_symmetry_equiv_pos_as_xyz
'x, y, z'
'-x, y+1/2, -z+1/2'
'-x, -y, -z'
'x, -y-1/2, z-1/2'

loop_
_atom_site_type_symbol
_atom_site_label
_atom_site_fract_x
_atom_site_fract_y
_atom_site_fract_z
_atom_site_U_iso_or_equiv
_atom_site_adp_type
_atom_site_calc_flag
_atom_site_refinement_flags
_atom_site_occupancy
Cd Cd1 0.46761(3) 0.321359(9) 0.735224(13) 0.01629(8) Uani d . 1
Cd Cd2 -0.04775(3) 0.429939(9) 0.239510(13) 0.01619(8) Uani d . 1
S S1 0.66402(10) 0.32352(3) 0.84431(5) 0.01836(19) Uani d . 1
S S2 0.36168(9) 0.32260(3) 0.85828(5) 0.01705(18) Uani d . 1
S S3 0.55682(9) 0.31502(3) 0.60849(5) 0.01743(19) Uani d . 1
S S4 0.25845(10) 0.31829(3) 0.63142(5) 0.01903(19) Uani d . 1
S S5 -0.24376(9) 0.43823(3) 0.13100(5) 0.01775(19) Uani d . 1
S S6 0.05607(9) 0.42601(3) 0.11618(5) 0.01705(18) Uani d . 1
S S7 0.16090(10) 0.42137(4) 0.34176(5) 0.0198(2) Uani d . 1
S S8 -0.13160(10) 0.43971(3) 0.36718(5) 0.01790(19) Uani d . 1
N N1 0.5601(3) 0.32408(11) 0.96778(16) 0.0153(6) Uani d . 1
N N2 0.3478(3) 0.30520(11) 0.50556(16) 0.0167(6) Uani d . 1
N N3 0.4739(3) 0.40781(11) 0.73128(17) 0.0203(7) Uani d . 1
N N4 0.5377(3) 0.73555(11) 0.76395(16) 0.0181(7) Uani d . 1
N N5 -0.1378(3) 0.44149(11) 0.00768(16) 0.0176(6) Uani d . 1
N N6 0.0798(3) 0.43312(11) 0.46962(16) 0.0175(6) Uani d . 1
N N7 -0.0733(3) 0.34327(11) 0.24308(17) 0.0187(6) Uani d . 1
N N8 0.0058(3) 0.01446(11) 0.25657(17) 0.0182(6) Uani d . 1
C C1 0.5316(4) 0.32330(12) 0.89731(19) 0.0153(7) Uani d . 1
C C2 0.7017(4) 0.32734(14) 1.0030(2) 0.0211(8) Uani d . 1
H H2A 0.7011 0.3445 1.0483 0.025 Uiso calc R 1
H H2B 0.7580 0.3457 0.9727 0.025 Uiso calc R 1
C C3 0.7683(4) 0.27941(15) 1.0179(2) 0.0274(9) Uani d . 1
H H3A 0.8624 0.2836 1.0414 0.041 Uiso calc R 1
H H3B 0.7712 0.2625 0.9732 0.041 Uiso calc R 1
H H3C 0.7143 0.2613 1.0488 0.041 Uiso calc R 1
C C4 0.4497(4) 0.32259(14) 1.0151(2) 0.0219(8) Uani d . 1
H H4A 0.4857 0.3073 1.0603 0.026 Uiso calc R 1
H H4B 0.3722 0.3033 0.9926 0.026 Uiso calc R 1
C C5 0.3968(5) 0.37107(16) 1.0304(2) 0.0289(9) Uani d . 1
H H5A 0.3242 0.3684 1.0617 0.043 Uiso calc R 1
H H5B 0.3593 0.3861 0.9859 0.043 Uiso calc R 1
H H5C 0.4727 0.3901 1.0536 0.043 Uiso calc R 1
C C6 0.3843(4) 0.31179(12) 0.57508(19) 0.0170(7) Uani d . 1
C C7 0.4506(4) 0.29758(14) 0.4557(2) 0.0216(8) Uani d . 1
H H7A 0.4103 0.2769 0.4168 0.026 Uiso calc R 1
H H7B 0.5316 0.2813 0.4808 0.026 Uiso calc R 1
C C8 0.4981(5) 0.34309(16) 0.4241(2) 0.0289(9) Uani d . 1
H H8A 0.5660 0.3360 0.3915 0.043 Uiso calc R 1
H H8B 0.5401 0.3635 0.4623 0.043 Uiso calc R 1
H H8C 0.4187 0.3591 0.3983 0.043 Uiso calc R 1
C C9 0.2013(4) 0.30386(15) 0.4751(2) 0.0235(8) Uani d . 1
H H9A 0.1941 0.3140 0.4250 0.028 Uiso calc R 1
H H9B 0.1486 0.3264 0.5010 0.028 Uiso calc R 1
C C10 0.1370(4) 0.25545(16) 0.4787(2) 0.0299(9) Uani d . 1
H H10A 0.0404 0.2567 0.4578 0.045 Uiso calc R 1
H H10B 0.1418 0.2454 0.5282 0.045 Uiso calc R 1
H H10C 0.1874 0.2330 0.4522 0.045 Uiso calc R 1
C C11 0.4671(4) 0.43389(13) 0.7900(2) 0.0207(8) Uani d . 1
H H11 0.4575 0.4182 0.8332 0.025 Uiso calc R 1
C C12 0.4734(4) 0.48228(14) 0.7902(2) 0.0216(8) Uani d . 1
H H12 0.4678 0.4989 0.8331 0.026 Uiso calc R 1
C C13 0.4879(4) 0.50704(13) 0.7280(2) 0.0182(7) Uani d . 1
C C14 0.4961(4) 0.47989(14) 0.6677(2) 0.0240(8) Uani d . 1
H H14 0.5070 0.4947 0.6238 0.029 Uiso calc R 1
C C15 0.4884(5) 0.43122(15) 0.6713(2) 0.0261(9) Uani d . 1
H H15 0.4936 0.4136 0.6292 0.031 Uiso calc R 1
C C16 0.4876(4) 0.56001(13) 0.7237(2) 0.0193(8) Uani d . 1
H H16A 0.3912 0.5712 0.7213 0.023 Uiso calc R 1
H H16B 0.5231 0.5694 0.6790 0.023 Uiso calc R 1
C C17 0.5734(4) 0.58483(13) 0.7856(2) 0.0191(8) Uani d . 1
H H17A 0.5411 0.5748 0.8308 0.023 Uiso calc R 1
H H17B 0.6712 0.5755 0.7867 0.023 Uiso calc R 1
C C18 0.5619(4) 0.63747(13) 0.7790(2) 0.0189(7) Uani d . 1
C C19 0.6707(4) 0.66485(14) 0.7607(2) 0.0207(8) Uani d . 1
H H19 0.7556 0.6506 0.7532 0.025 Uiso calc R 1
C C20 0.6540(4) 0.71297(14) 0.7537(2) 0.0214(8) Uani d . 1
H H20 0.7292 0.7310 0.7409 0.026 Uiso calc R 1
C C21 0.4322(4) 0.70909(14) 0.7812(2) 0.0197(8) Uani d . 1
H H21 0.3484 0.7243 0.7884 0.024 Uiso calc R 1
C C22 0.4402(4) 0.66093(13) 0.7889(2) 0.0200(8) Uani d . 1
H H22 0.3629 0.6438 0.8010 0.024 Uiso calc R 1
C C23 -0.1112(4) 0.43588(13) 0.07807(19) 0.0167(7) Uani d . 1
C C24 -0.0263(4) 0.44292(15) -0.0393(2) 0.0221(8) Uani d . 1
H H24A 0.0581 0.4562 -0.0127 0.026 Uiso calc R 1
H H24B -0.0545 0.4639 -0.0800 0.026 Uiso calc R 1
C C25 0.0059(4) 0.39464(16) -0.0666(2) 0.0287(9) Uani d . 1
H H25A 0.0797 0.3972 -0.0973 0.043 Uiso calc R 1
H H25B -0.0768 0.3816 -0.0938 0.043 Uiso calc R 1
H H25C 0.0358 0.3740 -0.0265 0.043 Uiso calc R 1
C C26 -0.2793(4) 0.44838(15) -0.0277(2) 0.0238(8) Uani d . 1
H H26A -0.3443 0.4301 -0.0022 0.029 Uiso calc R 1
H H26B -0.2850 0.4362 -0.0767 0.029 Uiso calc R 1
C C27 -0.3222(4) 0.50004(15) -0.0297(2) 0.0258(9) Uani d . 1
H H27A -0.4164 0.5030 -0.0535 0.039 Uiso calc R 1
H H27B -0.2592 0.5182 -0.0556 0.039 Uiso calc R 1
H H27C -0.3186 0.5121 0.0189 0.039 Uiso calc R 1
C C28 0.0399(4) 0.43179(13) 0.39973(19) 0.0173(7) Uani d . 1
C C29 0.2260(4) 0.42557(15) 0.4984(2) 0.0225(8) Uani d . 1
H H29A 0.2665 0.4013 0.4697 0.027 Uiso calc R 1
H H29B 0.2302 0.4137 0.5475 0.027 Uiso calc R 1
C C30 0.3116(4) 0.47058(16) 0.4980(2) 0.0281(9) Uani d . 1
H H30A 0.4071 0.4640 0.5174 0.042 Uiso calc R 1
H H30B 0.2731 0.4945 0.5271 0.042 Uiso calc R 1
H H30C 0.3095 0.4821 0.4493 0.042 Uiso calc R 1
C C31 -0.0187(4) 0.44075(15) 0.5215(2) 0.0242(8) Uani d . 1
H H31A -0.0914 0.4628 0.5013 0.029 Uiso calc R 1
H H31B 0.0299 0.4553 0.5647 0.029 Uiso calc R 1
C C32 -0.0854(5) 0.39503(18) 0.5415(2) 0.0348(11) Uani d . 1
H H32A -0.1500 0.4015 0.5760 0.052 Uiso calc R 1
H H32B -0.0139 0.3733 0.5623 0.052 Uiso calc R 1
H H32C -0.1352 0.3808 0.4989 0.052 Uiso calc R 1
C C33 -0.0989(4) 0.32145(14) 0.3028(2) 0.0230(8) Uani d . 1
H H33 -0.1301 0.3398 0.3395 0.028 Uiso calc R 1
C C34 -0.0822(4) 0.27363(14) 0.3136(2) 0.0216(8) Uani d . 1
H H34 -0.1028 0.2599 0.3567 0.026 Uiso calc R 1
C C35 -0.0349(4) 0.24551(13) 0.2609(2) 0.0187(7) Uani d . 1
C C36 -0.0120(4) 0.26816(14) 0.1981(2) 0.0233(8) Uani d . 1
H H36 0.0183 0.2508 0.1602 0.028 Uiso calc R 1
C C37 -0.0338(4) 0.31628(13) 0.1914(2) 0.0208(8) Uani d . 1
H H37 -0.0200 0.3308 0.1477 0.025 Uiso calc R 1
C C38 -0.0047(4) 0.19363(13) 0.2730(2) 0.0207(8) Uani d . 1
H H38A -0.0290 0.1847 0.3204 0.025 Uiso calc R 1
H H38B 0.0954 0.1883 0.2729 0.025 Uiso calc R 1
C C39 -0.0832(4) 0.16179(13) 0.2173(2) 0.0209(8) Uani d . 1
H H39A -0.1834 0.1672 0.2169 0.025 Uiso calc R 1
H H39B -0.0579 0.1701 0.1699 0.025 Uiso calc R 1
C C40 -0.0522(4) 0.11059(14) 0.23169(19) 0.0191(8) Uani d . 1
C C41 -0.1511(4) 0.07979(14) 0.2514(2) 0.0227(8) Uani d . 1
H H41 -0.2409 0.0909 0.2570 0.027 Uiso calc R 1
C C42 -0.1184(4) 0.03273(14) 0.2628(2) 0.0235(8) Uani d . 1
H H42 -0.1882 0.0123 0.2758 0.028 Uiso calc R 1
C C43 0.1023(4) 0.04408(14) 0.2387(2) 0.0237(8) Uani d . 1
H H43 0.1917 0.0320 0.2346 0.028 Uiso calc R 1
C C44 0.0785(4) 0.09180(14) 0.2260(2) 0.0225(8) Uani d . 1
H H44 0.1505 0.1114 0.2135 0.027 Uiso calc R 1

loop_
_atom_site_aniso_label
_atom_site_aniso_U_11
_atom_site_aniso_U_22
_atom_site_aniso_U_33
_atom_site_aniso_U_12
_atom_site_aniso_U_13
_atom_site_aniso_U_23
Cd1 0.02164(15) 0.01188(14) 0.01511(14) 0.00009(10) 0.00120(11) -0.00021(9)
Cd2 0.02027(15) 0.01219(14) 0.01599(14) -0.00022(10) 0.00167(10) -0.00028(9)
S1 0.0169(4) 0.0222(5) 0.0163(4) -0.0013(4) 0.0031(3) -0.0004(3)
S2 0.0164(4) 0.0190(4) 0.0157(4) 0.0012(3) 0.0016(3) 0.0009(3)
S3 0.0171(4) 0.0186(4) 0.0165(4) -0.0008(3) 0.0017(3) -0.0018(3)
S4 0.0180(4) 0.0231(5) 0.0162(4) 0.0035(4) 0.0026(4) -0.0008(4)
S5 0.0164(4) 0.0209(5) 0.0163(4) -0.0010(3) 0.0031(3) 0.0002(3)
S6 0.0161(4) 0.0176(4) 0.0176(4) 0.0001(3) 0.0026(3) 0.0008(3)
S7 0.0180(4) 0.0235(5) 0.0179(4) 0.0035(4) 0.0025(4) -0.0002(4)
S8 0.0172(4) 0.0189(4) 0.0176(4) 0.0026(3) 0.0021(3) -0.0005(3)
N1 0.0163(15) 0.0164(15) 0.0130(14) -0.0004(12) 0.0013(12) -0.0007(11)
N2 0.0212(16) 0.0142(15) 0.0142(14) 0.0024(12) -0.0003(12) -0.0011(12)
N3 0.0233(17) 0.0160(16) 0.0212(16) -0.0035(13) 0.0015(13) -0.0007(13)
N4 0.0195(16) 0.0137(15) 0.0211(16) 0.0005(12) 0.0019(13) -0.0014(12)
N5 0.0195(15) 0.0194(16) 0.0143(15) -0.0025(12) 0.0042(12) 0.0000(12)
N6 0.0176(15) 0.0193(16) 0.0157(15) 0.0028(12) 0.0018(12) -0.0004(12)
N7 0.0191(15) 0.0124(15) 0.0240(16) -0.0014(12) 0.0004(13) 0.0007(12)
N8 0.0190(16) 0.0142(15) 0.0216(16) -0.0005(12) 0.0028(13) 0.0009(12)
C1 0.0176(17) 0.0103(16) 0.0177(17) -0.0010(13) 0.0014(14) 0.0016(13)
C2 0.0195(19) 0.023(2) 0.0193(18) -0.0044(15) -0.0039(15) 0.0000(15)
C3 0.024(2) 0.026(2) 0.030(2) -0.0006(17) -0.0036(17) 0.0023(17)
C4 0.0222(19) 0.027(2) 0.0173(18) -0.0038(16) 0.0048(15) -0.0038(15)
C5 0.028(2) 0.033(2) 0.026(2) 0.0021(18) 0.0060(17) -0.0096(18)
C6 0.0229(19) 0.0089(16) 0.0186(18) 0.0032(14) -0.0003(15) -0.0004(13)
C7 0.030(2) 0.0207(19) 0.0140(17) 0.0050(16) 0.0032(15) -0.0034(14)
C8 0.031(2) 0.032(2) 0.025(2) -0.0009(18) 0.0056(18) 0.0037(18)
C9 0.025(2) 0.024(2) 0.0206(19) 0.0052(16) -0.0015(16) 0.0014(16)
C10 0.022(2) 0.036(3) 0.030(2) -0.0019(18) -0.0031(17) -0.0027(19)
C11 0.025(2) 0.0153(18) 0.0221(19) 0.0015(15) 0.0058(16) 0.0021(14)
C12 0.028(2) 0.0157(19) 0.0217(19) 0.0005(15) 0.0045(16) -0.0008(15)
C13 0.0187(18) 0.0123(17) 0.0225(19) -0.0004(14) -0.0014(15) -0.0001(14)
C14 0.036(2) 0.0157(19) 0.0205(19) -0.0020(16) 0.0023(17) 0.0026(15)
C15 0.036(2) 0.019(2) 0.023(2) -0.0005(17) 0.0012(17) -0.0062(16)
C16 0.0234(19) 0.0130(17) 0.0201(18) 0.0010(15) -0.0038(15) -0.0004(14)
C17 0.0212(19) 0.0112(17) 0.0238(19) 0.0003(14) -0.0021(15) -0.0012(14)
C18 0.0226(19) 0.0132(17) 0.0200(18) -0.0007(14) -0.0009(15) -0.0014(14)
C19 0.0166(18) 0.0172(19) 0.029(2) -0.0003(14) 0.0043(15) -0.0030(15)
C20 0.0201(19) 0.0167(18) 0.028(2) -0.0029(15) 0.0068(16) -0.0011(15)
C21 0.0142(17) 0.0198(19) 0.0250(19) 0.0016(14) 0.0017(15) -0.0019(15)
C22 0.0167(18) 0.0169(18) 0.027(2) -0.0035(14) 0.0042(15) 0.0003(15)
C23 0.0204(18) 0.0117(16) 0.0179(17) -0.0036(14) 0.0023(14) -0.0032(13)
C24 0.0221(19) 0.026(2) 0.0188(18) -0.0049(16) 0.0061(15) 0.0003(15)
C25 0.026(2) 0.035(2) 0.026(2) -0.0024(18) 0.0073(17) -0.0097(18)
C26 0.022(2) 0.028(2) 0.0206(19) -0.0062(17) -0.0010(16) 0.0018(16)
C27 0.0178(19) 0.029(2) 0.030(2) -0.0016(16) -0.0001(16) 0.0083(17)
C28 0.0199(18) 0.0148(17) 0.0175(17) -0.0017(14) 0.0028(14) 0.0017(14)
C29 0.0211(19) 0.025(2) 0.0203(19) 0.0064(16) -0.0034(15) 0.0035(16)
C30 0.022(2) 0.032(2) 0.029(2) -0.0024(17) -0.0021(17) -0.0062(18)
C31 0.029(2) 0.028(2) 0.0158(18) 0.0059(17) 0.0048(16) -0.0016(16)
C32 0.038(3) 0.039(3) 0.029(2) 0.004(2) 0.010(2) 0.012(2)
C33 0.028(2) 0.018(2) 0.0225(19) -0.0028(16) 0.0004(16) -0.0011(15)
C34 0.028(2) 0.0178(19) 0.0184(18) -0.0030(16) 0.0012(16) 0.0032(15)
C35 0.0193(18) 0.0121(17) 0.0232(19) -0.0036(14) -0.0035(15) 0.0006(14)
C36 0.030(2) 0.0168(19) 0.023(2) 0.0003(16) 0.0036(17) -0.0006(15)
C37 0.028(2) 0.0149(18) 0.0193(18) -0.0018(15) 0.0019(16) 0.0004(14)
C38 0.0223(19) 0.0093(17) 0.030(2) 0.0004(14) -0.0011(16) 0.0003(15)
C39 0.028(2) 0.0130(18) 0.0218(19) 0.0014(15) 0.0019(16) -0.0005(14)
C40 0.0221(19) 0.0166(18) 0.0183(18) 0.0013(15) 0.0005(15) -0.0028(14)
C41 0.0202(19) 0.0162(19) 0.032(2) 0.0006(15) 0.0051(16) -0.0004(16)
C42 0.023(2) 0.0178(19) 0.031(2) -0.0025(15) 0.0076(17) 0.0011(16)
C43 0.0189(19) 0.0178(19) 0.035(2) 0.0019(15) 0.0062(16) 0.0033(16)
C44 0.0192(19) 0.0146(18) 0.035(2) -0.0015(15) 0.0073(16) 0.0022(16)

loop_
_atom_type_symbol
_atom_type_description
_atom_type_scat_dispersion_real
_atom_type_scat_dispersion_imag
_atom_type_scat_source
C C 0.0033 0.0016 'International Tables Vol C Tables 4.2.6.8 and 6.1.1.4'
H H 0.0000 0.0000 'International Tables Vol C Tables 4.2.6.8 and 6.1.1.4'
Cd Cd -0.8075 1.2024 'International Tables Vol C Tables 4.2.6.8 and 6.1.1.4'
N N 0.0061 0.0033 'International Tables Vol C Tables 4.2.6.8 and 6.1.1.4'
S S 0.1246 0.1234 'International Tables Vol C Tables 4.2.6.8 and 6.1.1.4'

loop_
_geom_angle_atom_site_label_1
_geom_angle_atom_site_label_2
_geom_angle_atom_site_label_3
_geom_angle_site_symmetry_3
_geom_angle
_geom_angle_publ_flag
S1 Cd1 S2 . 68.56(3) y
S1 Cd1 S3 . 115.12(3) y
S1 Cd1 S4 . 176.34(3) y
S1 Cd1 N3 . 88.98(8) y
S1 Cd1 N4 2_646 91.84(8) y
S2 Cd1 S3 . 175.19(3) y
S2 Cd1 S4 . 107.82(3) y
S2 Cd1 N3 . 91.56(8) y
S2 Cd1 N4 2_646 89.82(8) y
S3 Cd1 S4 . 68.46(3) y
S3 Cd1 N3 . 91.61(8) y
S3 Cd1 N4 2_646 86.99(8) y
S4 Cd1 N3 . 91.72(8) y
S4 Cd1 N4 2_646 87.54(8) y
N3 Cd1 N4 2_646 178.58(10) y
S5 Cd2 S6 . 68.58(3) y
S5 Cd2 S7 . 176.09(3) y
S5 Cd2 S8 . 115.27(3) y
S5 Cd2 N7 . 92.52(8) y
S5 Cd2 N8 2 92.25(8) y
S6 Cd2 S7 . 107.50(3) y
S6 Cd2 S8 . 174.35(3) y
S6 Cd2 N7 . 91.84(8) y
S6 Cd2 N8 2 89.33(8) y
S7 Cd2 S8 . 68.62(3) y
S7 Cd2 N7 . 87.69(8) y
S7 Cd2 N8 2 87.51(8) y
S8 Cd2 N7 . 92.09(8) y
S8 Cd2 N8 2 86.42(8) y
N7 Cd2 N8 2 175.19(11) y
C1 S1 Cd1 . 86.14(13) ?
C1 S2 Cd1 . 85.69(12) ?
C6 S3 Cd1 . 85.84(13) ?
C6 S4 Cd1 . 85.56(13) ?
C23 S5 Cd2 . 85.81(13) ?
C23 S6 Cd2 . 85.58(13) ?
C28 S7 Cd2 . 85.81(13) ?
C28 S8 Cd2 . 85.62(13) ?
C1 N1 C2 . 122.2(3) ?
C1 N1 C4 . 121.7(3) ?
C2 N1 C4 . 116.1(3) ?
C6 N2 C7 . 122.0(3) ?
C6 N2 C9 . 121.5(3) ?
C7 N2 C9 . 116.4(3) ?
C15 N3 C11 . 116.7(3) ?
C15 N3 Cd1 . 121.9(3) ?
C11 N3 Cd1 . 121.4(2) ?
C20 N4 C21 . 116.9(3) ?
C20 N4 Cd1 2_656 120.0(3) ?
C21 N4 Cd1 2_656 122.7(2) ?
C23 N5 C26 . 122.1(3) ?
C23 N5 C24 . 122.1(3) ?
C26 N5 C24 . 115.8(3) ?
C28 N6 C31 . 122.1(3) ?
C28 N6 C29 . 121.1(3) ?
C31 N6 C29 . 116.9(3) ?
C37 N7 C33 . 116.9(3) ?
C37 N7 Cd2 . 120.8(3) ?
C33 N7 Cd2 . 120.8(3) ?
C43 N8 C42 . 116.8(3) ?
C43 N8 Cd2 2_545 120.6(3) ?
C42 N8 Cd2 2_545 122.1(3) ?
N1 C1 S1 . 120.1(3) ?
N1 C1 S2 . 120.3(3) ?
S1 C1 S2 . 119.6(2) ?
N1 C2 C3 . 112.8(3) ?
N1 C2 H2A . 109.0 ?
C3 C2 H2A . 109.0 ?
N1 C2 H2B . 109.0 ?
C3 C2 H2B . 109.0 ?
H2A C2 H2B . 107.8 ?
C2 C3 H3A . 109.5 ?
C2 C3 H3B . 109.5 ?
H3A C3 H3B . 109.5 ?
C2 C3 H3C . 109.5 ?
H3A C3 H3C . 109.5 ?
H3B C3 H3C . 109.5 ?
N1 C4 C5 . 112.3(3) ?
N1 C4 H4A . 109.1 ?
C5 C4 H4A . 109.1 ?
N1 C4 H4B . 109.1 ?
C5 C4 H4B . 109.1 ?
H4A C4 H4B . 107.9 ?
C4 C5 H5A . 109.5 ?
C4 C5 H5B . 109.5 ?
H5A C5 H5B . 109.5 ?
C4 C5 H5C . 109.5 ?
H5A C5 H5C . 109.5 ?
H5B C5 H5C . 109.5 ?
N2 C6 S4 . 119.8(3) ?
N2 C6 S3 . 120.3(3) ?
S4 C6 S3 . 119.9(2) ?
N2 C7 C8 . 112.9(3) ?
N2 C7 H7A . 109.0 ?
C8 C7 H7A . 109.0 ?
N2 C7 H7B . 109.0 ?
C8 C7 H7B . 109.0 ?
H7A C7 H7B . 107.8 ?
C7 C8 H8A . 109.5 ?
C7 C8 H8B . 109.5 ?
H8A C8 H8B . 109.5 ?
C7 C8 H8C . 109.5 ?
H8A C8 H8C . 109.5 ?
H8B C8 H8C . 109.5 ?
N2 C9 C10 . 113.1(3) ?
N2 C9 H9A . 109.0 ?
C10 C9 H9A . 109.0 ?
N2 C9 H9B . 109.0 ?
C10 C9 H9B . 109.0 ?
H9A C9 H9B . 107.8 ?
C9 C10 H10A . 109.5 ?
C9 C10 H10B . 109.5 ?
H10A C10 H10B . 109.5 ?
C9 C10 H10C . 109.5 ?
H10A C10 H10C . 109.5 ?
H10B C10 H10C . 109.5 ?
N3 C11 C12 . 123.1(4) ?
N3 C11 H11 . 118.4 ?
C12 C11 H11 . 118.4 ?
C11 C12 C13 . 120.7(4) ?
C11 C12 H12 . 119.7 ?
C13 C12 H12 . 119.7 ?
C14 C13 C12 . 115.9(3) ?
C14 C13 C16 . 120.7(3) ?
C12 C13 C16 . 123.4(3) ?
C15 C14 C13 . 120.3(4) ?
C15 C14 H14 . 119.9 ?
C13 C14 H14 . 119.9 ?
N3 C15 C14 . 123.3(4) ?
N3 C15 H15 . 118.3 ?
C14 C15 H15 . 118.3 ?
C13 C16 C17 . 114.9(3) ?
C13 C16 H16A . 108.5 ?
C17 C16 H16A . 108.5 ?
C13 C16 H16B . 108.5 ?
C17 C16 H16B . 108.5 ?
H16A C16 H16B . 107.5 ?
C18 C17 C16 . 111.4(3) ?
C18 C17 H17A . 109.3 ?
C16 C17 H17A . 109.3 ?
C18 C17 H17B . 109.3 ?
C16 C17 H17B . 109.3 ?
H17A C17 H17B . 108.0 ?
C19 C18 C22 . 116.9(3) ?
C19 C18 C17 . 121.7(3) ?
C22 C18 C17 . 121.4(3) ?
C20 C19 C18 . 119.5(4) ?
C20 C19 H19 . 120.2 ?
C18 C19 H19 . 120.2 ?
N4 C20 C19 . 123.6(4) ?
N4 C20 H20 . 118.2 ?
C19 C20 H20 . 118.2 ?
N4 C21 C22 . 123.1(4) ?
N4 C21 H21 . 118.5 ?
C22 C21 H21 . 118.5 ?
C21 C22 C18 . 120.0(4) ?
C21 C22 H22 . 120.0 ?
C18 C22 H22 . 120.0 ?
N5 C23 S5 . 120.2(3) ?
N5 C23 S6 . 120.0(3) ?
S5 C23 S6 . 119.8(2) ?
N5 C24 C25 . 112.1(3) ?
N5 C24 H24A . 109.2 ?
C25 C24 H24A . 109.2 ?
N5 C24 H24B . 109.2 ?
C25 C24 H24B . 109.2 ?
H24A C24 H24B . 107.9 ?
C24 C25 H25A . 109.5 ?
C24 C25 H25B . 109.5 ?
H25A C25 H25B . 109.5 ?
C24 C25 H25C . 109.5 ?
H25A C25 H25C . 109.5 ?
H25B C25 H25C . 109.5 ?
N5 C26 C27 . 112.2(3) ?
N5 C26 H26A . 109.2 ?
C27 C26 H26A . 109.2 ?
N5 C26 H26B . 109.2 ?
C27 C26 H26B . 109.2 ?
H26A C26 H26B . 107.9 ?
C26 C27 H27A . 109.5 ?
C26 C27 H27B . 109.5 ?
H27A C27 H27B . 109.5 ?
C26 C27 H27C . 109.5 ?
H27A C27 H27C . 109.5 ?
H27B C27 H27C . 109.5 ?
N6 C28 S8 . 120.5(3) ?
N6 C28 S7 . 119.6(3) ?
S8 C28 S7 . 119.9(2) ?
N6 C29 C30 . 112.3(3) ?
N6 C29 H29A . 109.1 ?
C30 C29 H29A . 109.1 ?
N6 C29 H29B . 109.1 ?
C30 C29 H29B . 109.1 ?
H29A C29 H29B . 107.9 ?
C29 C30 H30A . 109.5 ?
C29 C30 H30B . 109.5 ?
H30A C30 H30B . 109.5 ?
C29 C30 H30C . 109.5 ?
H30A C30 H30C . 109.5 ?
H30B C30 H30C . 109.5 ?
N6 C31 C32 . 111.9(3) ?
N6 C31 H31A . 109.2 ?
C32 C31 H31A . 109.2 ?
N6 C31 H31B . 109.2 ?
C32 C31 H31B . 109.2 ?
H31A C31 H31B . 107.9 ?
C31 C32 H32A . 109.5 ?
C31 C32 H32B . 109.5 ?
H32A C32 H32B . 109.5 ?
C31 C32 H32C . 109.5 ?
H32A C32 H32C . 109.5 ?
H32B C32 H32C . 109.5 ?
N7 C33 C34 . 123.4(4) ?
N7 C33 H33 . 118.3 ?
C34 C33 H33 . 118.3 ?
C33 C34 C35 . 119.9(4) ?
C33 C34 H34 . 120.0 ?
C35 C34 H34 . 120.0 ?
C36 C35 C34 . 116.4(3) ?
C36 C35 C38 . 122.1(4) ?
C34 C35 C38 . 121.5(3) ?
C37 C36 C35 . 119.7(4) ?
C37 C36 H36 . 120.1 ?
C35 C36 H36 . 120.1 ?
N7 C37 C36 . 123.5(4) ?
N7 C37 H37 . 118.2 ?
C36 C37 H37 . 118.2 ?
C35 C38 C39 . 113.5(3) ?
C35 C38 H38A . 108.9 ?
C39 C38 H38A . 108.9 ?
C35 C38 H38B . 108.9 ?
C39 C38 H38B . 108.9 ?
H38A C38 H38B . 107.7 ?
C40 C39 C38 . 112.0(3) ?
C40 C39 H39A . 109.2 ?
C38 C39 H39A . 109.2 ?
C40 C39 H39B . 109.2 ?
C38 C39 H39B . 109.2 ?
H39A C39 H39B . 107.9 ?
C41 C40 C44 . 116.7(4) ?
C41 C40 C39 . 121.9(3) ?
C44 C40 C39 . 121.4(4) ?
C42 C41 C40 . 119.8(4) ?
C42 C41 H41 . 120.1 ?
C40 C41 H41 . 120.1 ?
N8 C42 C41 . 123.7(4) ?
N8 C42 H42 . 118.1 ?
C41 C42 H42 . 118.1 ?
N8 C43 C44 . 123.3(4) ?
N8 C43 H43 . 118.3 ?
C44 C43 H43 . 118.3 ?
C43 C44 C40 . 119.6(4) ?
C43 C44 H44 . 120.2 ?
C40 C44 H44 . 120.2 ?

loop_
_geom_bond_atom_site_label_1
_geom_bond_atom_site_label_2
_geom_bond_site_symmetry_2
_geom_bond_distance
_geom_bond_publ_flag
Cd1 S1 . 2.6546(10) y
Cd1 S2 . 2.6652(10) y
Cd1 S3 . 2.6609(10) y
Cd1 S4 . 2.6696(10) y
Cd1 N3 . 2.464(3) y
Cd1 N4 2_646 2.444(3) y
Cd2 S5 . 2.6545(10) y
Cd2 S6 . 2.6621(10) y
Cd2 S7 . 2.6568(10) y
Cd2 S8 . 2.6638(10) y
Cd2 N7 . 2.482(3) y
Cd2 N8 2 2.441(3) y
S1 C1 . 1.730(4) y
S2 C1 . 1.737(4) y
S3 C6 . 1.732(4) y
S4 C6 . 1.732(4) y
S5 C23 . 1.731(4) y
S6 C23 . 1.731(4) y
S7 C28 . 1.733(4) y
S8 C28 . 1.732(4) y
N1 C1 . 1.335(5) y
N1 C2 . 1.467(5) ?
N1 C4 . 1.483(5) ?
N2 C6 . 1.340(5) y
N2 C7 . 1.475(5) ?
N2 C9 . 1.479(5) ?
N3 C15 . 1.342(5) ?
N3 C11 . 1.348(5) ?
N4 C20 . 1.340(5) ?
N4 C21 . 1.348(5) ?
N4 Cd1 2_656 2.444(3) ?
N5 C23 . 1.341(5) y
N5 C26 . 1.477(5) ?
N5 C24 . 1.488(5) ?
N6 C28 . 1.340(5) y
N6 C31 . 1.472(5) ?
N6 C29 . 1.484(5) ?
N7 C37 . 1.339(5) ?
N7 C33 . 1.342(5) ?
N8 C43 . 1.338(5) ?
N8 C42 . 1.338(5) ?
N8 Cd2 2_545 2.441(3) ?
C2 C3 . 1.524(6) ?
C2 H2A . 0.9900 ?
C2 H2B . 0.9900 ?
C3 H3A . 0.9800 ?
C3 H3B . 0.9800 ?
C3 H3C . 0.9800 ?
C4 C5 . 1.514(6) ?
C4 H4A . 0.9900 ?
C4 H4B . 0.9900 ?
C5 H5A . 0.9800 ?
C5 H5B . 0.9800 ?
C5 H5C . 0.9800 ?
C7 C8 . 1.523(6) ?
C7 H7A . 0.9900 ?
C7 H7B . 0.9900 ?
C8 H8A . 0.9800 ?
C8 H8B . 0.9800 ?
C8 H8C . 0.9800 ?
C9 C10 . 1.519(6) ?
C9 H9A . 0.9900 ?
C9 H9B . 0.9900 ?
C10 H10A . 0.9800 ?
C10 H10B . 0.9800 ?
C10 H10C . 0.9800 ?
C11 C12 . 1.379(5) ?
C11 H11 . 0.9500 ?
C12 C13 . 1.398(5) ?
C12 H12 . 0.9500 ?
C13 C14 . 1.392(5) ?
C13 C16 . 1.511(5) ?
C14 C15 . 1.390(5) ?
C14 H14 . 0.9500 ?
C15 H15 . 0.9500 ?
C16 C17 . 1.534(5) ?
C16 H16A . 0.9900 ?
C16 H16B . 0.9900 ?
C17 C18 . 1.507(5) ?
C17 H17A . 0.9900 ?
C17 H17B . 0.9900 ?
C18 C19 . 1.394(5) ?
C18 C22 . 1.396(5) ?
C19 C20 . 1.384(5) ?
C19 H19 . 0.9500 ?
C20 H20 . 0.9500 ?
C21 C22 . 1.380(5) ?
C21 H21 . 0.9500 ?
C22 H22 . 0.9500 ?
C24 C25 . 1.516(6) ?
C24 H24A . 0.9900 ?
C24 H24B . 0.9900 ?
C25 H25A . 0.9800 ?
C25 H25B . 0.9800 ?
C25 H25C . 0.9800 ?
C26 C27 . 1.529(6) ?
C26 H26A . 0.9900 ?
C26 H26B . 0.9900 ?
C27 H27A . 0.9800 ?
C27 H27B . 0.9800 ?
C27 H27C . 0.9800 ?
C29 C30 . 1.531(6) ?
C29 H29A . 0.9900 ?
C29 H29B . 0.9900 ?
C30 H30A . 0.9800 ?
C30 H30B . 0.9800 ?
C30 H30C . 0.9800 ?
C31 C32 . 1.523(6) ?
C31 H31A . 0.9900 ?
C31 H31B . 0.9900 ?
C32 H32A . 0.9800 ?
C32 H32B . 0.9800 ?
C32 H32C . 0.9800 ?
C33 C34 . 1.384(5) ?
C33 H33 . 0.9500 ?
C34 C35 . 1.402(5) ?
C34 H34 . 0.9500 ?
C35 C36 . 1.397(5) ?
C35 C38 . 1.519(5) ?
C36 C37 . 1.390(5) ?
C36 H36 . 0.9500 ?
C37 H37 . 0.9500 ?
C38 C39 . 1.529(5) ?
C38 H38A . 0.9900 ?
C38 H38B . 0.9900 ?
C39 C40 . 1.508(5) ?
C39 H39A . 0.9900 ?
C39 H39B . 0.9900 ?
C40 C41 . 1.389(5) ?
C40 C44 . 1.400(5) ?
C41 C42 . 1.389(5) ?
C41 H41 . 0.9500 ?
C42 H42 . 0.9500 ?
C43 C44 . 1.395(5) ?
C43 H43 . 0.9500 ?
C44 H44 . 0.9500 ?
